data_4086430
loop_
_publ_author_name
'Wright, Luka A.'
'Hope, Eric G.'
'Solan, Gregory A.'
'Cross, Warren B.'
'Singh, Kuldip'

_publ_section_title
;
 Active O,Npy,N-Titanium(IV) Fluoride Precatalysts for Ethylene
 Polymerization: Exploring &#x201C;Fluoride Effects&#x201D; on Polymer
 Properties and Catalytic Performance
;
_journal_issue 9
_journal_name_full Organometallics
_journal_page_first 1183
_journal_paper_doi 10.1021/acs.organomet.5b00900
_journal_volume 35
_journal_year 2016
_chemical_formula_moiety 'C13 H13 F3 N2 O Ti, H2 O'
_chemical_formula_sum 'C13 H15 F3 N2 O2 Ti'
_chemical_formula_weight 336.17
_chemical_name_systematic
; 
 ? 
;
_space_group_IT_number 62
_symmetry_cell_setting orthorhombic
_symmetry_space_group_name_Hall '-P 2ac 2n'
_symmetry_space_group_name_H-M 'P n m a'
_atom_sites_solution_hydrogens geom
_atom_sites_solution_primary direct
_atom_sites_solution_secondary difmap
_audit_creation_method SHELXL-97
_cell_angle_alpha 90.00
_cell_angle_beta 90.00
_cell_angle_gamma 90.00
_cell_formula_units_Z 4
_cell_length_a 9.502(4)
_cell_length_b 7.282(3)
_cell_length_c 20.079(8)
_cell_measurement_reflns_used 965
_cell_measurement_temperature 150(2)
_cell_measurement_theta_max 23.413
_cell_measurement_theta_min 2.372
_cell_volume 1389.3(10)
_computing_cell_refinement 'Bruker SMART'
_computing_data_collection 'Bruker SMART'
_computing_data_reduction 'Bruker SHELXTL'
_computing_molecular_graphics 'Bruker SHELXTL'
_computing_publication_material 'Bruker SHELXTL'
_computing_structure_refinement 'SHELXL-97 (Sheldrick, 1997)'
_computing_structure_solution 'SHELXS-97 (Sheldrick, 1990)'
_diffrn_ambient_temperature 150(2)
_diffrn_measured_fraction_theta_full 1.000
_diffrn_measured_fraction_theta_max 1.000
_diffrn_measurement_device_type 'Bruker Apex 2000 CCD area detector'
_diffrn_measurement_method 'phi and omega scans'
_diffrn_radiation_monochromator graphite
_diffrn_radiation_source 'fine-focus sealed tube'
_diffrn_radiation_type MoK\a
_diffrn_radiation_wavelength 0.71073
_diffrn_reflns_av_R_equivalents 0.1251
_diffrn_reflns_av_sigmaI/netI 0.0714
_diffrn_reflns_limit_h_max 11
_diffrn_reflns_limit_h_min -11
_diffrn_reflns_limit_k_max 8
_diffrn_reflns_limit_k_min -8
_diffrn_reflns_limit_l_max 24
_diffrn_reflns_limit_l_min -24
_diffrn_reflns_number 10407
_diffrn_reflns_theta_full 26.00
_diffrn_reflns_theta_max 26.00
_diffrn_reflns_theta_min 2.03
_exptl_absorpt_coefficient_mu 0.656
_exptl_absorpt_correction_T_max 0.862
_exptl_absorpt_correction_T_min 0.361
_exptl_absorpt_correction_type empirical
_exptl_absorpt_process_details
;
absorption correction based on 2397 reflections(SADABS);Rint 0.1245 before
correction and 0.0631 after.
;
_exptl_crystal_colour colourless
_exptl_crystal_density_diffrn 1.607
_exptl_crystal_density_method 'not measured'
_exptl_crystal_description block
_exptl_crystal_F_000 688
_exptl_crystal_size_max 0.31
_exptl_crystal_size_mid 0.26
_exptl_crystal_size_min 0.13
_refine_diff_density_max 0.757
_refine_diff_density_min -0.430
_refine_diff_density_rms 0.153
_refine_ls_extinction_method none
_refine_ls_goodness_of_fit_ref 0.971
_refine_ls_hydrogen_treatment mixed
_refine_ls_matrix_type full
_refine_ls_number_parameters 125
_refine_ls_number_reflns 1478
_refine_ls_number_restraints 1
_refine_ls_restrained_S_all 0.972
_refine_ls_R_factor_all 0.0858
_refine_ls_R_factor_gt 0.0539
_refine_ls_shift/su_max 0.000
_refine_ls_shift/su_mean 0.000
_refine_ls_structure_factor_coef Fsqd
_refine_ls_weighting_details 'calc w=1/[\s^2^(Fo^2^)+(0.0562P)^2^+0.0000P] where P=(Fo^2^+2Fc^2^)/3'
_refine_ls_weighting_scheme calc
_refine_ls_wR_factor_gt 0.1120
_refine_ls_wR_factor_ref 0.1214
_reflns_number_gt 1031
_reflns_number_total 1478
_reflns_threshold_expression >2sigma(I)
_cod_data_source_file om5b00900_si_002.cif
_cod_data_source_block 14062
_cod_depositor_comments
;
The following automatic conversions were performed:

'_symmetry_cell_setting' value 'Orthorhombic' changed to
'orthorhombic' according to
/usr/data/users/saulius/crontab/automatic-downloads/rss-feeds/ACS/lib/dictionaries/cif_core.dic
dictionary named 'cif_core.dic' version 2.4.2 from 2011-04-26.

Automatic conversion script
Id: cif_fix_values 4268 2015-11-12 08:31:59Z antanas 

 Adding full bibliography for 4086427--4086430.cif.
;
_cod_original_cell_volume 1389.4(9)
_cod_original_sg_symbol_H-M Pnma
_cod_database_code 4086430

loop_
_symmetry_equiv_pos_as_xyz
'x, y, z'
'-x+1/2, -y, z+1/2'
'-x, y+1/2, -z'
'x+1/2, -y+1/2, -z+1/2'
'-x, -y, -z'
'x-1/2, y, -z-1/2'
'x, -y-1/2, z'
'-x-1/2, y-1/2, z-1/2'

loop_
_atom_site_label
_atom_site_type_symbol
_atom_site_fract_x
_atom_site_fract_y
_atom_site_fract_z
_atom_site_U_iso_or_equiv
_atom_site_adp_type
_atom_site_occupancy
_atom_site_symmetry_multiplicity
_atom_site_calc_flag
_atom_site_refinement_flags
Ti1 Ti 0.30694(9) 0.2500 0.40217(4) 0.0216(3) Uani 1 2 d S
F1 F 0.4953(3) 0.2500 0.38903(13) 0.0395(8) Uani 1 2 d S
F2 F 0.3082(2) -0.0009(3) 0.41615(9) 0.0351(5) Uani 1 1 d .
O1 O 0.2261(3) 0.2500 0.32058(15) 0.0270(8) Uani 1 2 d S
N1 N 0.2757(4) 0.2500 0.51153(18) 0.0232(10) Uani 1 2 d S
N2 N 0.0856(4) 0.2500 0.42180(18) 0.0212(9) Uani 1 2 d S
C1 C 0.3825(5) 0.2500 0.5550(2) 0.0307(12) Uani 1 2 d S
H1 H 0.4758 0.2500 0.5381 0.037 Uiso 1 2 calc SR
C2 C 0.3643(6) 0.2500 0.6229(3) 0.0359(13) Uani 1 2 d S
H2 H 0.4428 0.2500 0.6522 0.043 Uiso 1 2 calc SR
C3 C 0.2276(5) 0.2500 0.6474(3) 0.0333(13) Uani 1 2 d S
H3 H 0.2110 0.2500 0.6940 0.040 Uiso 1 2 calc SR
C4 C 0.1167(5) 0.2500 0.6036(2) 0.0286(12) Uani 1 2 d S
H4 H 0.0226 0.2500 0.6196 0.034 Uiso 1 2 calc SR
C5 C 0.1435(5) 0.2500 0.5361(2) 0.0215(11) Uani 1 2 d S
C6 C 0.0312(5) 0.2500 0.4845(2) 0.0207(10) Uani 1 2 d S
C7 C -0.1111(5) 0.2500 0.4951(2) 0.0251(11) Uani 1 2 d S
H7 H -0.1484 0.2500 0.5390 0.030 Uiso 1 2 calc SR
C8 C -0.1998(5) 0.2500 0.4398(3) 0.0306(12) Uani 1 2 d S
H8 H -0.2990 0.2500 0.4460 0.037 Uiso 1 2 calc SR
C9 C -0.1449(5) 0.2500 0.3765(2) 0.0275(12) Uani 1 2 d S
H9 H -0.2048 0.2500 0.3386 0.033 Uiso 1 2 calc SR
C10 C 0.0013(5) 0.2500 0.3692(2) 0.0221(11) Uani 1 2 d S
C11 C 0.0799(5) 0.2500 0.3032(2) 0.0244(11) Uani 1 2 d S
C12 C 0.0465(4) 0.0772(5) 0.26339(16) 0.0306(9) Uani 1 1 d .
H12A H 0.0953 0.0821 0.2204 0.046 Uiso 1 1 calc R
H12B H -0.0552 0.0695 0.2559 0.046 Uiso 1 1 calc R
H12C H 0.0780 -0.0310 0.2883 0.046 Uiso 1 1 calc R
O2 O 0.2916(5) 0.7500 0.3133(2) 0.0560(13) Uani 1 2 d SD
H2B H 0.289(4) 0.846(4) 0.3408(18) 0.067 Uiso 1 1 d D

loop_
_atom_site_aniso_label
_atom_site_aniso_U_11
_atom_site_aniso_U_22
_atom_site_aniso_U_33
_atom_site_aniso_U_23
_atom_site_aniso_U_13
_atom_site_aniso_U_12
Ti1 0.0162(4) 0.0294(5) 0.0194(5) 0.000 0.0002(4) 0.000
F1 0.0185(16) 0.069(2) 0.0313(17) 0.000 0.0001(12) 0.000
F2 0.0435(13) 0.0299(13) 0.0320(12) 0.0002(9) 0.0054(9) 0.0063(10)
O1 0.0157(19) 0.043(2) 0.0223(18) 0.000 -0.0008(13) 0.000
N1 0.020(2) 0.030(3) 0.020(2) 0.000 0.0005(16) 0.000
N2 0.015(2) 0.024(2) 0.025(2) 0.000 0.0009(16) 0.000
C1 0.019(3) 0.042(3) 0.031(3) 0.000 -0.004(2) 0.000
C2 0.043(3) 0.037(3) 0.027(3) 0.000 -0.011(3) 0.000
C3 0.043(4) 0.033(3) 0.024(3) 0.000 0.005(2) 0.000
C4 0.035(3) 0.027(3) 0.024(3) 0.000 0.006(2) 0.000
C5 0.025(3) 0.014(3) 0.025(3) 0.000 0.003(2) 0.000
C6 0.022(3) 0.014(3) 0.026(3) 0.000 0.002(2) 0.000
C7 0.024(3) 0.019(3) 0.032(3) 0.000 0.007(2) 0.000
C8 0.017(3) 0.032(3) 0.042(3) 0.000 0.003(2) 0.000
C9 0.020(3) 0.027(3) 0.036(3) 0.000 -0.009(2) 0.000
C10 0.023(3) 0.016(3) 0.027(3) 0.000 0.001(2) 0.000
C11 0.021(3) 0.027(3) 0.025(3) 0.000 -0.006(2) 0.000
C12 0.033(2) 0.029(2) 0.030(2) -0.0030(15) -0.0026(16) -0.0013(16)
O2 0.094(4) 0.037(3) 0.037(3) 0.000 -0.015(2) 0.000

loop_
_atom_type_symbol
_atom_type_description
_atom_type_scat_dispersion_real
_atom_type_scat_dispersion_imag
_atom_type_scat_source
C C 0.0033 0.0016 'International Tables Vol C Tables 4.2.6.8 and 6.1.1.4'
H H 0.0000 0.0000 'International Tables Vol C Tables 4.2.6.8 and 6.1.1.4'
N N 0.0061 0.0033 'International Tables Vol C Tables 4.2.6.8 and 6.1.1.4'
O O 0.0106 0.0060 'International Tables Vol C Tables 4.2.6.8 and 6.1.1.4'
F F 0.0171 0.0103 'International Tables Vol C Tables 4.2.6.8 and 6.1.1.4'
Ti Ti 0.2776 0.4457 'International Tables Vol C Tables 4.2.6.8 and 6.1.1.4'

loop_
_geom_angle_atom_site_label_1
_geom_angle_atom_site_label_2
_geom_angle_atom_site_label_3
_geom_angle
_geom_angle_site_symmetry_1
_geom_angle_site_symmetry_3
O1 Ti1 F1 106.74(13) . .
O1 Ti1 F2 98.06(6) . 7_565
F1 Ti1 F2 90.91(7) . 7_565
O1 Ti1 F2 98.06(6) . .
F1 Ti1 F2 90.91(7) . .
F2 Ti1 F2 162.51(13) 7_565 .
O1 Ti1 N2 75.50(14) . .
F1 Ti1 N2 177.77(13) . .
F2 Ti1 N2 88.75(7) 7_565 .
F2 Ti1 N2 88.75(7) . .
O1 Ti1 N1 147.19(15) . .
F1 Ti1 N1 106.08(13) . .
F2 Ti1 N1 81.39(6) 7_565 .
F2 Ti1 N1 81.39(6) . .
N2 Ti1 N1 71.69(14) . .
C11 O1 Ti1 129.2(3) . .
C1 N1 C5 117.8(4) . .
C1 N1 Ti1 123.0(3) . .
C5 N1 Ti1 119.1(3) . .
C10 N2 C6 120.5(4) . .
C10 N2 Ti1 116.6(3) . .
C6 N2 Ti1 122.9(3) . .
N1 C1 C2 123.5(5) . .
N1 C1 H1 118.3 . .
C2 C1 H1 118.3 . .
C1 C2 C3 117.9(5) . .
C1 C2 H2 121.0 . .
C3 C2 H2 121.0 . .
C4 C3 C2 119.5(5) . .
C4 C3 H3 120.3 . .
C2 C3 H3 120.3 . .
C3 C4 C5 119.2(5) . .
C3 C4 H4 120.4 . .
C5 C4 H4 120.4 . .
N1 C5 C4 122.1(4) . .
N1 C5 C6 114.4(4) . .
C4 C5 C6 123.5(4) . .
N2 C6 C7 121.2(4) . .
N2 C6 C5 111.8(4) . .
C7 C6 C5 127.0(4) . .
C6 C7 C8 118.3(5) . .
C6 C7 H7 120.8 . .
C8 C7 H7 120.8 . .
C9 C8 C7 120.5(5) . .
C9 C8 H8 119.8 . .
C7 C8 H8 119.8 . .
C8 C9 C10 118.3(4) . .
C8 C9 H9 120.9 . .
C10 C9 H9 120.9 . .
N2 C10 C9 121.2(4) . .
N2 C10 C11 113.4(4) . .
C9 C10 C11 125.4(4) . .
O1 C11 C10 105.3(4) . .
O1 C11 C12 109.3(2) . .
C10 C11 C12 110.8(2) . .
O1 C11 C12 109.3(2) . 7_565
C10 C11 C12 110.8(2) . 7_565
C12 C11 C12 111.3(4) . 7_565
C11 C12 H12A 109.5 . .
C11 C12 H12B 109.5 . .
H12A C12 H12B 109.5 . .
C11 C12 H12C 109.5 . .
H12A C12 H12C 109.5 . .
H12B C12 H12C 109.5 . .

loop_
_geom_bond_atom_site_label_1
_geom_bond_atom_site_label_2
_geom_bond_distance
_geom_bond_site_symmetry_2
Ti1 O1 1.809(3) .
Ti1 F1 1.809(3) .
Ti1 F2 1.849(2) 7_565
Ti1 F2 1.849(2) .
Ti1 N2 2.140(4) .
Ti1 N1 2.216(4) .
O1 C11 1.432(5) .
N1 C1 1.339(6) .
N1 C5 1.350(6) .
N2 C10 1.325(6) .
N2 C6 1.362(5) .
C1 C2 1.374(7) .
C1 H1 0.9500 .
C2 C3 1.388(7) .
C2 H2 0.9500 .
C3 C4 1.372(7) .
C3 H3 0.9500 .
C4 C5 1.379(6) .
C4 H4 0.9500 .
C5 C6 1.487(6) .
C6 C7 1.368(6) .
C7 C8 1.393(7) .
C7 H7 0.9500 .
C8 C9 1.376(7) .
C8 H8 0.9500 .
C9 C10 1.397(6) .
C9 H9 0.9500 .
C10 C11 1.522(6) .
C11 C12 1.524(4) .
C11 C12 1.524(4) 7_565
C12 H12A 0.9800 .
C12 H12B 0.9800 .
C12 H12C 0.9800 .
O2 H2B 0.894(19) .

loop_
_geom_hbond_atom_site_label_D
_geom_hbond_atom_site_label_H
_geom_hbond_atom_site_label_A
_geom_hbond_distance_DH
_geom_hbond_distance_HA
_geom_hbond_distance_DA
_geom_hbond_angle_DHA
_geom_hbond_site_symmetry_A
O2 H2B F2 0.894(19) 1.89(2) 2.753(4) 163(4) 1_565

loop_
_geom_torsion_atom_site_label_1
_geom_torsion_atom_site_label_2
_geom_torsion_atom_site_label_3
_geom_torsion_atom_site_label_4
_geom_torsion
_geom_torsion_site_symmetry_1
_geom_torsion_site_symmetry_4
F1 Ti1 O1 C11 180.0 . .
F2 Ti1 O1 C11 -86.60(7) 7_565 .
F2 Ti1 O1 C11 86.60(7) . .
N2 Ti1 O1 C11 0.0 . .
N1 Ti1 O1 C11 0.0 . .
O1 Ti1 N1 C1 180.000(1) . .
F1 Ti1 N1 C1 0.000(1) . .
F2 Ti1 N1 C1 -88.46(7) 7_565 .
F2 Ti1 N1 C1 88.46(7) . .
N2 Ti1 N1 C1 180.000(1) . .
O1 Ti1 N1 C5 0.000(1) . .
F1 Ti1 N1 C5 180.0 . .
F2 Ti1 N1 C5 91.54(7) 7_565 .
F2 Ti1 N1 C5 -91.54(7) . .
N2 Ti1 N1 C5 0.0 . .
O1 Ti1 N2 C10 0.0 . .
F2 Ti1 N2 C10 98.65(6) 7_565 .
F2 Ti1 N2 C10 -98.65(6) . .
N1 Ti1 N2 C10 180.0 . .
O1 Ti1 N2 C6 180.0 . .
F2 Ti1 N2 C6 -81.35(6) 7_565 .
F2 Ti1 N2 C6 81.35(6) . .
N1 Ti1 N2 C6 0.0 . .
C5 N1 C1 C2 0.000(2) . .
Ti1 N1 C1 C2 180.000(1) . .
N1 C1 C2 C3 0.000(2) . .
C1 C2 C3 C4 0.000(2) . .
C2 C3 C4 C5 0.000(2) . .
C1 N1 C5 C4 0.000(2) . .
Ti1 N1 C5 C4 180.000(1) . .
C1 N1 C5 C6 180.000(1) . .
Ti1 N1 C5 C6 0.000(1) . .
C3 C4 C5 N1 0.000(2) . .
C3 C4 C5 C6 180.000(2) . .
C10 N2 C6 C7 0.000(1) . .
Ti1 N2 C6 C7 180.0 . .
C10 N2 C6 C5 180.0 . .
Ti1 N2 C6 C5 0.000(1) . .
N1 C5 C6 N2 0.000(1) . .
C4 C5 C6 N2 180.000(1) . .
N1 C5 C6 C7 180.000(1) . .
C4 C5 C6 C7 0.000(2) . .
N2 C6 C7 C8 0.000(2) . .
C5 C6 C7 C8 180.000(1) . .
C6 C7 C8 C9 0.000(1) . .
C7 C8 C9 C10 0.000(1) . .
C6 N2 C10 C9 0.000(1) . .
Ti1 N2 C10 C9 180.0 . .
C6 N2 C10 C11 180.0 . .
Ti1 N2 C10 C11 0.0 . .
C8 C9 C10 N2 0.000(1) . .
C8 C9 C10 C11 180.0 . .
Ti1 O1 C11 C10 0.0 . .
Ti1 O1 C11 C12 -119.0(3) . .
Ti1 O1 C11 C12 119.0(3) . 7_565
N2 C10 C11 O1 0.0 . .
C9 C10 C11 O1 180.0 . .
N2 C10 C11 C12 118.0(3) . .
C9 C10 C11 C12 -62.0(3) . .
N2 C10 C11 C12 -118.0(3) . 7_565
C9 C10 C11 C12 62.0(3) . 7_565
